data_7153553
loop_
_publ_author_name
'Prasad, D. J. C.'
'Sekar, Govindasamy'

_publ_section_title
;
 An efficient copper-catalyzed synthesis of hexahydro-1H- phenothiazines
;
_journal_issue 24
_journal_name_full 'Organic &amp; Biomolecular Chemistry'
_journal_page_first 5091
_journal_page_last 5097
_journal_paper_doi 10.1039/b916664e
_journal_volume 7
_journal_year 2009
_chemical_formula_moiety 'C21 H25 N O2 S2'
_chemical_formula_sum 'C21 H25 N O2 S2'
_chemical_formula_weight 387.54
_chemical_name_systematic
;
?
;
_space_group_IT_number 14
_symmetry_cell_setting monoclinic
_symmetry_space_group_name_Hall '-P 2yn'
_symmetry_space_group_name_H-M 'P 1 21/n 1'
_atom_sites_solution_hydrogens geom
_atom_sites_solution_primary direct
_atom_sites_solution_secondary difmap
_audit_creation_method SHELXL-97
_cell_angle_alpha 90.00
_cell_angle_beta 95.842(2)
_cell_angle_gamma 90.00
_cell_formula_units_Z 4
_cell_length_a 8.2666(3)
_cell_length_b 13.1054(4)
_cell_length_c 18.5231(7)
_cell_measurement_reflns_used 2905
_cell_measurement_temperature 298(2)
_cell_measurement_theta_max 23.15
_cell_measurement_theta_min 2.70
_cell_volume 1996.32(12)
_computing_cell_refinement 'APEXII/SAINT (Bruker, 2004)'
_computing_data_collection 'APEX II,Bruker,2004'
_computing_data_reduction 'SAINT/XPREP (Bruker, 2004)'
_computing_molecular_graphics 'ORTEP3 (Farrugia, 1997) and Mercury (Bruno et al., 2002)'
_computing_publication_material 'SHELXL-97 (Sheldrick, 1997)'
_computing_structure_refinement 'SHELXL-97 (Sheldrick, 1997)'
_computing_structure_solution 'SHELXS-97 (Sheldrick, 1997)'
_diffrn_ambient_temperature 298(2)
_diffrn_measured_fraction_theta_full 0.982
_diffrn_measured_fraction_theta_max 0.957
_diffrn_measurement_device_type 'Bruker Apex II CCD area detector'
_diffrn_measurement_method 'phi and omega scans'
_diffrn_radiation_monochromator graphite
_diffrn_radiation_source 'fine-focus sealed tube'
_diffrn_radiation_type MoK\a
_diffrn_radiation_wavelength 0.71073
_diffrn_reflns_av_R_equivalents 0.0398
_diffrn_reflns_av_sigmaI/netI 0.0621
_diffrn_reflns_limit_h_max 11
_diffrn_reflns_limit_h_min -6
_diffrn_reflns_limit_k_max 15
_diffrn_reflns_limit_k_min -16
_diffrn_reflns_limit_l_max 24
_diffrn_reflns_limit_l_min -24
_diffrn_reflns_number 14669
_diffrn_reflns_theta_full 25.00
_diffrn_reflns_theta_max 28.35
_diffrn_reflns_theta_min 3.04
_exptl_absorpt_coefficient_mu 0.282
_exptl_absorpt_correction_T_max 0.9406
_exptl_absorpt_correction_T_min 0.9079
_exptl_absorpt_correction_type multi-scan
_exptl_absorpt_process_details 'SADABS (Bruker, 1999)'
_exptl_crystal_colour colourless
_exptl_crystal_density_diffrn 1.289
_exptl_crystal_density_method 'not measured'
_exptl_crystal_description Block
_exptl_crystal_F_000 824
_exptl_crystal_size_max 0.35
_exptl_crystal_size_mid 0.29
_exptl_crystal_size_min 0.22
_refine_diff_density_max 0.513
_refine_diff_density_min -0.293
_refine_diff_density_rms 0.044
_refine_ls_extinction_method none
_refine_ls_goodness_of_fit_ref 1.086
_refine_ls_hydrogen_treatment constr
_refine_ls_matrix_type full
_refine_ls_number_parameters 236
_refine_ls_number_reflns 4765
_refine_ls_number_restraints 0
_refine_ls_restrained_S_all 1.086
_refine_ls_R_factor_all 0.1179
_refine_ls_R_factor_gt 0.0502
_refine_ls_shift/su_max 0.000
_refine_ls_shift/su_mean 0.000
_refine_ls_structure_factor_coef Fsqd
_refine_ls_weighting_details 'calc w=1/[\s^2^(Fo^2^)+(0.0590P)^2^+0.0000P] where P=(Fo^2^+2Fc^2^)/3'
_refine_ls_weighting_scheme calc
_refine_ls_wR_factor_gt 0.1168
_refine_ls_wR_factor_ref 0.1397
_reflns_number_gt 2501
_reflns_number_total 4765
_reflns_threshold_expression >2sigma(I)
_cod_data_source_file b916664esup1.cif
_cod_data_source_block djn-ii-48
_cod_depositor_comments
;
The following automatic conversions were performed:

'_symmetry_cell_setting' value 'Monoclinic' changed to 'monoclinic'
according to /home/saulius/struct/CIF-dictionaries/cif_core.dic
dictionary named 'cif_core.dic' version 2.4.2 from
2011-04-26.

'_exptl_absorpt_correction_type' value 'Multi-scan'
changed to 'multi-scan' according to
/home/saulius/struct/CIF-dictionaries/cif_core.dic dictionary named
'cif_core.dic' version 2.4.2 from 2011-04-26.

Automatic conversion script
Id: cif_fix_values 1891 2012-01-12 08:04:46Z andrius 
;
_cod_original_sg_symbol_Hall '-P 2yn '
_cod_original_sg_symbol_H-M 'P 21/n'
_cod_database_code 7153553

loop_
_symmetry_equiv_pos_as_xyz
'x, y, z'
'-x+1/2, y+1/2, -z+1/2'
'-x, -y, -z'
'x-1/2, -y-1/2, z-1/2'

loop_
_atom_site_label
_atom_site_type_symbol
_atom_site_fract_x
_atom_site_fract_y
_atom_site_fract_z
_atom_site_U_iso_or_equiv
_atom_site_adp_type
_atom_site_occupancy
_atom_site_symmetry_multiplicity
_atom_site_calc_flag
_atom_site_refinement_flags
C1 C 0.2680(3) 0.37468(18) 0.16429(14) 0.0554(7) Uani 1 1 d .
C2 C 0.2601(4) 0.4378(3) 0.22469(16) 0.0770(9) Uani 1 1 d .
H2 H 0.2028 0.4176 0.2630 0.092 Uiso 1 1 calc R
C3 C 0.3393(5) 0.5309(3) 0.2262(2) 0.0912(12) Uani 1 1 d .
H3 H 0.3382 0.5722 0.2670 0.109 Uiso 1 1 calc R
C4 C 0.4185(5) 0.5638(2) 0.1699(2) 0.0875(11) Uani 1 1 d .
H4 H 0.4668 0.6279 0.1717 0.105 Uiso 1 1 calc R
C5 C 0.4273(3) 0.50283(18) 0.11056(17) 0.0621(8) Uani 1 1 d .
H5 H 0.4819 0.5253 0.0720 0.074 Uiso 1 1 calc R
C6 C 0.3543(3) 0.40679(18) 0.10795(14) 0.0479(6) Uani 1 1 d .
C7 C 0.2110(3) 0.29696(18) 0.01063(13) 0.0454(6) Uani 1 1 d .
H7 H 0.2403 0.2367 -0.0165 0.055 Uiso 1 1 calc R
C8 C 0.1416(3) 0.3759(2) -0.04438(16) 0.0642(8) Uani 1 1 d .
H8A H 0.2198 0.3865 -0.0793 0.077 Uiso 1 1 calc R
H8B H 0.1309 0.4400 -0.0191 0.077 Uiso 1 1 calc R
C9 C -0.0225(4) 0.3507(2) -0.08603(18) 0.0789(9) Uani 1 1 d .
H9A H -0.0556 0.4082 -0.1170 0.095 Uiso 1 1 calc R
H9B H -0.1020 0.3434 -0.0513 0.095 Uiso 1 1 calc R
C10 C -0.0278(5) 0.2544(3) -0.1331(2) 0.1026(13) Uani 1 1 d .
H10A H -0.1320 0.2531 -0.1624 0.123 Uiso 1 1 calc R
H10B H 0.0555 0.2608 -0.1661 0.123 Uiso 1 1 calc R
C11 C -0.0048(4) 0.1520(3) -0.0948(2) 0.0900(11) Uani 1 1 d .
H11A H -0.0459 0.0991 -0.1284 0.108 Uiso 1 1 calc R
H11B H 0.1108 0.1404 -0.0835 0.108 Uiso 1 1 calc R
C12 C -0.0854(4) 0.1402(2) -0.0262(2) 0.0844(10) Uani 1 1 d .
H12A H -0.1306 0.0719 -0.0257 0.101 Uiso 1 1 calc R
H12B H -0.1759 0.1876 -0.0283 0.101 Uiso 1 1 calc R
C13 C 0.0177(4) 0.1567(2) 0.04534(18) 0.0719(9) Uani 1 1 d .
H13A H 0.1082 0.1094 0.0472 0.086 Uiso 1 1 calc R
H13B H -0.0474 0.1377 0.0840 0.086 Uiso 1 1 calc R
C14 C 0.0870(3) 0.26288(17) 0.06266(15) 0.0528(7) Uani 1 1 d .
H14 H -0.0030 0.3119 0.0592 0.063 Uiso 1 1 calc R
C15 C 0.5673(3) 0.18189(17) 0.09526(14) 0.0440(6) Uani 1 1 d .
C16 C 0.6590(4) 0.1967(2) 0.16112(16) 0.0657(8) Uani 1 1 d .
H16 H 0.6986 0.2613 0.1742 0.079 Uiso 1 1 calc R
C17 C 0.6910(4) 0.1156(2) 0.20703(17) 0.0763(9) Uani 1 1 d .
H17 H 0.7517 0.1262 0.2515 0.092 Uiso 1 1 calc R
C18 C 0.6358(4) 0.0189(2) 0.18926(17) 0.0668(8) Uani 1 1 d .
C19 C 0.5423(4) 0.00594(19) 0.12399(17) 0.0655(8) Uani 1 1 d .
H19 H 0.5019 -0.0585 0.1113 0.079 Uiso 1 1 calc R
C20 C 0.5071(3) 0.08699(18) 0.07680(14) 0.0548(7) Uani 1 1 d .
H20 H 0.4433 0.0770 0.0331 0.066 Uiso 1 1 calc R
C21 C 0.6792(5) -0.0711(2) 0.23881(19) 0.1030(13) Uani 1 1 d .
H21A H 0.7948 -0.0812 0.2435 0.155 Uiso 1 1 calc R
H21B H 0.6262 -0.1313 0.2186 0.155 Uiso 1 1 calc R
H21C H 0.6440 -0.0579 0.2857 0.155 Uiso 1 1 calc R
N1 N 0.3631(2) 0.34015(13) 0.04744(11) 0.0434(5) Uani 1 1 d .
O1 O 0.6604(2) 0.35809(13) 0.05400(11) 0.0656(5) Uani 1 1 d .
O2 O 0.5146(2) 0.24375(13) -0.03683(9) 0.0583(5) Uani 1 1 d .
S1 S 0.53511(7) 0.28539(5) 0.03470(4) 0.0479(2) Uani 1 1 d .
S2 S 0.17293(10) 0.25549(5) 0.15686(4) 0.0687(3) Uani 1 1 d .

loop_
_atom_site_aniso_label
_atom_site_aniso_U_11
_atom_site_aniso_U_22
_atom_site_aniso_U_33
_atom_site_aniso_U_23
_atom_site_aniso_U_13
_atom_site_aniso_U_12
C1 0.0655(17) 0.0480(15) 0.0506(17) -0.0005(13) -0.0043(14) 0.0183(13)
C2 0.086(2) 0.092(2) 0.0494(18) -0.0117(17) -0.0114(16) 0.032(2)
C3 0.104(3) 0.081(3) 0.079(3) -0.039(2) -0.038(2) 0.035(2)
C4 0.089(3) 0.0550(19) 0.108(3) -0.025(2) -0.039(2) 0.0137(17)
C5 0.0573(17) 0.0383(15) 0.086(2) -0.0032(14) -0.0168(15) 0.0037(12)
C6 0.0467(14) 0.0417(14) 0.0526(16) -0.0014(12) -0.0092(13) 0.0131(11)
C7 0.0420(13) 0.0438(13) 0.0494(15) -0.0017(11) -0.0005(12) 0.0039(11)
C8 0.0538(16) 0.0724(18) 0.0635(19) 0.0156(15) -0.0080(14) 0.0023(14)
C9 0.0608(19) 0.093(2) 0.076(2) 0.0102(19) -0.0219(16) 0.0087(17)
C10 0.090(3) 0.134(4) 0.077(2) -0.028(2) -0.023(2) 0.003(2)
C11 0.076(2) 0.084(2) 0.105(3) -0.047(2) -0.019(2) 0.0123(19)
C12 0.0519(18) 0.0600(19) 0.139(3) -0.028(2) 0.000(2) -0.0041(14)
C13 0.0622(19) 0.0482(17) 0.107(3) -0.0053(17) 0.0183(19) -0.0030(14)
C14 0.0470(14) 0.0427(15) 0.0696(18) -0.0016(13) 0.0098(13) 0.0025(11)
C15 0.0405(13) 0.0394(14) 0.0515(16) -0.0044(11) 0.0011(12) 0.0106(10)
C16 0.0700(19) 0.0515(17) 0.071(2) -0.0050(15) -0.0172(16) 0.0055(14)
C17 0.080(2) 0.079(2) 0.064(2) 0.0037(18) -0.0220(17) 0.0122(18)
C18 0.0596(18) 0.072(2) 0.068(2) 0.0197(17) 0.0035(16) 0.0223(16)
C19 0.0723(19) 0.0419(16) 0.082(2) 0.0041(15) 0.0086(17) 0.0085(14)
C20 0.0626(17) 0.0471(16) 0.0525(17) -0.0055(13) -0.0054(14) 0.0060(13)
C21 0.099(3) 0.096(3) 0.113(3) 0.053(2) 0.005(2) 0.022(2)
N1 0.0389(11) 0.0370(10) 0.0531(13) 0.0001(9) -0.0006(9) 0.0058(8)
O1 0.0455(10) 0.0511(10) 0.0994(16) 0.0044(10) 0.0031(10) -0.0049(8)
O2 0.0576(11) 0.0669(12) 0.0513(11) 0.0018(9) 0.0099(9) 0.0149(9)
S1 0.0400(3) 0.0436(4) 0.0601(4) 0.0047(3) 0.0050(3) 0.0061(3)
S2 0.0847(6) 0.0613(5) 0.0617(5) 0.0153(4) 0.0155(4) 0.0050(4)

loop_
_atom_type_symbol
_atom_type_description
_atom_type_scat_dispersion_real
_atom_type_scat_dispersion_imag
_atom_type_scat_source
C C 0.0033 0.0016 'International Tables Vol C Tables 4.2.6.8 and 6.1.1.4'
H H 0.0000 0.0000 'International Tables Vol C Tables 4.2.6.8 and 6.1.1.4'
N N 0.0061 0.0033 'International Tables Vol C Tables 4.2.6.8 and 6.1.1.4'
O O 0.0106 0.0060 'International Tables Vol C Tables 4.2.6.8 and 6.1.1.4'
S S 0.1246 0.1234 'International Tables Vol C Tables 4.2.6.8 and 6.1.1.4'

loop_
_geom_angle_atom_site_label_1
_geom_angle_atom_site_label_2
_geom_angle_atom_site_label_3
_geom_angle
C6 C1 C2 119.5(3)
C6 C1 S2 118.24(19)
C2 C1 S2 122.3(2)
C3 C2 C1 118.5(3)
C3 C2 H2 120.7
C1 C2 H2 120.7
C4 C3 C2 121.9(3)
C4 C3 H3 119.0
C2 C3 H3 119.1
C3 C4 C5 120.2(3)
C3 C4 H4 119.9
C5 C4 H4 119.9
C4 C5 C6 119.8(3)
C4 C5 H5 120.1
C6 C5 H5 120.1
C1 C6 C5 120.1(2)
C1 C6 N1 118.4(2)
C5 C6 N1 121.5(2)
N1 C7 C8 107.03(19)
N1 C7 C14 114.2(2)
C8 C7 C14 112.7(2)
N1 C7 H7 107.5
C8 C7 H7 107.5
C14 C7 H7 107.5
C7 C8 C9 116.5(2)
C7 C8 H8A 108.2
C9 C8 H8A 108.2
C7 C8 H8B 108.2
C9 C8 H8B 108.2
H8A C8 H8B 107.3
C8 C9 C10 116.0(3)
C8 C9 H9A 108.3
C10 C9 H9A 108.3
C8 C9 H9B 108.3
C10 C9 H9B 108.3
H9A C9 H9B 107.4
C11 C10 C9 117.9(3)
C11 C10 H10A 107.8
C9 C10 H10A 107.8
C11 C10 H10B 107.8
C9 C10 H10B 107.8
H10A C10 H10B 107.2
C12 C11 C10 116.1(3)
C12 C11 H11A 108.3
C10 C11 H11A 108.3
C12 C11 H11B 108.3
C10 C11 H11B 108.3
H11A C11 H11B 107.4
C11 C12 C13 117.8(3)
C11 C12 H12A 107.8
C13 C12 H12A 107.8
C11 C12 H12B 107.8
C13 C12 H12B 107.8
H12A C12 H12B 107.2
C12 C13 C14 118.6(3)
C12 C13 H13A 107.7
C14 C13 H13A 107.7
C12 C13 H13B 107.7
C14 C13 H13B 107.7
H13A C13 H13B 107.1
C13 C14 C7 113.1(2)
C13 C14 S2 104.76(19)
C7 C14 S2 113.29(18)
C13 C14 H14 108.5
C7 C14 H14 108.5
S2 C14 H14 108.5
C20 C15 C16 120.0(2)
C20 C15 S1 120.8(2)
C16 C15 S1 119.14(19)
C17 C16 C15 119.5(3)
C17 C16 H16 120.3
C15 C16 H16 120.3
C16 C17 C18 121.9(3)
C16 C17 H17 119.1
C18 C17 H17 119.1
C17 C18 C19 117.8(3)
C17 C18 C21 121.4(3)
C19 C18 C21 120.8(3)
C18 C19 C20 121.4(3)
C18 C19 H19 119.3
C20 C19 H19 119.3
C15 C20 C19 119.3(3)
C15 C20 H20 120.3
C19 C20 H20 120.3
C18 C21 H21A 109.5
C18 C21 H21B 109.5
H21A C21 H21B 109.5
C18 C21 H21C 109.5
H21A C21 H21C 109.5
H21B C21 H21C 109.5
C6 N1 C7 119.11(18)
C6 N1 S1 119.81(16)
C7 N1 S1 118.50(15)
O1 S1 O2 120.18(12)
O1 S1 N1 106.95(10)
O2 S1 N1 106.25(11)
O1 S1 C15 107.20(12)
O2 S1 C15 107.01(11)
N1 S1 C15 108.89(10)
C1 S2 C14 99.02(12)

loop_
_geom_bond_atom_site_label_1
_geom_bond_atom_site_label_2
_geom_bond_distance
C1 C6 1.388(4)
C1 C2 1.398(4)
C1 S2 1.748(3)
C2 C3 1.384(5)
C2 H2 0.9300
C3 C4 1.357(5)
C3 H3 0.9300
C4 C5 1.367(4)
C4 H4 0.9300
C5 C6 1.395(3)
C5 H5 0.9300
C6 N1 1.429(3)
C7 N1 1.480(3)
C7 C8 1.523(3)
C7 C14 1.543(3)
C7 H7 0.9800
C8 C9 1.527(4)
C8 H8A 0.9700
C8 H8B 0.9700
C9 C10 1.531(4)
C9 H9A 0.9700
C9 H9B 0.9700
C10 C11 1.520(5)
C10 H10A 0.9700
C10 H10B 0.9700
C11 C12 1.503(5)
C11 H11A 0.9700
C11 H11B 0.9700
C12 C13 1.515(4)
C12 H12A 0.9700
C12 H12B 0.9700
C13 C14 1.527(3)
C13 H13A 0.9700
C13 H13B 0.9700
C14 S2 1.818(3)
C14 H14 0.9800
C15 C20 1.370(3)
C15 C16 1.383(4)
C15 S1 1.763(2)
C16 C17 1.371(4)
C16 H16 0.9300
C17 C18 1.375(4)
C17 H17 0.9300
C18 C19 1.378(4)
C18 C21 1.516(4)
C19 C20 1.388(3)
C19 H19 0.9300
C20 H20 0.9300
C21 H21A 0.9600
C21 H21B 0.9600
C21 H21C 0.9600
N1 S1 1.6315(19)
O1 S1 1.4259(18)
O2 S1 1.4270(18)

loop_
_geom_torsion_atom_site_label_1
_geom_torsion_atom_site_label_2
_geom_torsion_atom_site_label_3
_geom_torsion_atom_site_label_4
_geom_torsion
C6 C1 C2 C3 0.0(4)
S2 C1 C2 C3 179.9(2)
C1 C2 C3 C4 2.5(5)
C2 C3 C4 C5 -2.6(5)
C3 C4 C5 C6 0.2(5)
C2 C1 C6 C5 -2.3(4)
S2 C1 C6 C5 177.81(19)
C2 C1 C6 N1 178.9(2)
S2 C1 C6 N1 -1.0(3)
C4 C5 C6 C1 2.2(4)
C4 C5 C6 N1 -179.0(2)
N1 C7 C8 C9 -176.3(2)
C14 C7 C8 C9 -49.9(3)
C7 C8 C9 C10 -61.2(4)
C8 C9 C10 C11 66.9(5)
C9 C10 C11 C12 39.5(5)
C10 C11 C12 C13 -97.9(4)
C11 C12 C13 C14 64.9(4)
C12 C13 C14 C7 -64.9(3)
C12 C13 C14 S2 171.2(2)
N1 C7 C14 C13 -132.6(2)
C8 C7 C14 C13 105.0(3)
N1 C7 C14 S2 -13.6(2)
C8 C7 C14 S2 -136.0(2)
C20 C15 C16 C17 1.0(4)
S1 C15 C16 C17 -177.0(2)
C15 C16 C17 C18 0.7(5)
C16 C17 C18 C19 -1.8(5)
C16 C17 C18 C21 176.9(3)
C17 C18 C19 C20 1.2(4)
C21 C18 C19 C20 -177.4(3)
C16 C15 C20 C19 -1.5(4)
S1 C15 C20 C19 176.4(2)
C18 C19 C20 C15 0.4(4)
C1 C6 N1 C7 51.5(3)
C5 C6 N1 C7 -127.3(2)
C1 C6 N1 S1 -110.0(2)
C5 C6 N1 S1 71.2(3)
C8 C7 N1 C6 84.6(2)
C14 C7 N1 C6 -40.9(3)
C8 C7 N1 S1 -113.6(2)
C14 C7 N1 S1 120.90(19)
C6 N1 S1 O1 -37.7(2)
C7 N1 S1 O1 160.64(17)
C6 N1 S1 O2 -167.25(17)
C7 N1 S1 O2 31.13(19)
C6 N1 S1 C15 77.80(19)
C7 N1 S1 C15 -83.82(19)
C20 C15 S1 O1 -156.8(2)
C16 C15 S1 O1 21.2(2)
C20 C15 S1 O2 -26.6(2)
C16 C15 S1 O2 151.3(2)
C20 C15 S1 N1 87.9(2)
C16 C15 S1 N1 -94.2(2)
C6 C1 S2 C14 -43.5(2)
C2 C1 S2 C14 136.6(2)
C13 C14 S2 C1 172.80(18)
C7 C14 S2 C1 49.13(19)
